data_4117320
loop_
_publ_author_name
'Seiji Shirakawa'
'Kun Liu'
'Keiji Maruoka'

_publ_section_title
;
 Catalytic Asymmetric Synthesis of Axially Chiralo-Iodoanilides by
 Phase-Transfer Catalyzed Alkylations
;
_journal_name_full 'Journal of the American Chemical Society'
_journal_page_first 916
_journal_page_last 919
_journal_paper_doi 10.1021/ja211069f
_journal_volume 134
_journal_year 2012
_chemical_formula_moiety 'C19 H20 I N O'
_chemical_formula_sum 'C19 H20 I N O'
_chemical_formula_weight 405.28
_space_group_IT_number 19
_symmetry_cell_setting orthorhombic
_symmetry_Int_Tables_number 19
_symmetry_space_group_name_Hall 'P 2ac 2ab'
_symmetry_space_group_name_H-M 'P 21 21 21'
_atom_sites_solution_hydrogens geom
_atom_sites_solution_primary direct
_atom_sites_solution_secondary difmap
_cell_angle_alpha 90.0000
_cell_angle_beta 90.0000
_cell_angle_gamma 90.0000
_cell_formula_units_Z 8
_cell_length_a 6.9538(2)
_cell_length_b 14.2273(4)
_cell_length_c 35.8922(8)
_cell_measurement_reflns_used 23015
_cell_measurement_temperature 123
_cell_measurement_theta_max 68.27
_cell_measurement_theta_min 3.11
_cell_volume 3550.95(16)
_computing_cell_refinement 'RAPID AUTO'
_computing_data_collection 'RAPID AUTO (Rigaku, ????)'
_computing_data_reduction 'RAPID AUTO'
_computing_molecular_graphics 'CrystalStructure 4.0'
_computing_publication_material 'CrystalStructure 4.0 (Rigaku, 2010)'
_computing_structure_refinement 'SHELXL97 (Sheldrick, 2008)'
_computing_structure_solution SIR97
_diffrn_ambient_temperature 123
_diffrn_detector_area_resol_mean 10.000
_diffrn_measured_fraction_theta_full 0.999
_diffrn_measured_fraction_theta_max 0.999
_diffrn_measurement_device_type 'Rigaku R-AXIS RAPID'
_diffrn_measurement_method \w
_diffrn_radiation_type 'Cu K\a'
_diffrn_radiation_wavelength 1.54187
_diffrn_reflns_av_R_equivalents 0.1467
_diffrn_reflns_limit_h_max 8
_diffrn_reflns_limit_h_min -8
_diffrn_reflns_limit_k_max 17
_diffrn_reflns_limit_k_min -17
_diffrn_reflns_limit_l_max 43
_diffrn_reflns_limit_l_min -43
_diffrn_reflns_number 34783
_diffrn_reflns_theta_full 68.24
_diffrn_reflns_theta_max 68.24
_diffrn_standards_number 0
_exptl_absorpt_coefficient_mu 14.168
_exptl_absorpt_correction_T_max 0.059
_exptl_absorpt_correction_T_min 0.035
_exptl_absorpt_correction_type multi-scan
_exptl_absorpt_process_details 'ABSCOR (Rigaku, 1995)'
_exptl_crystal_colour colorless
_exptl_crystal_density_diffrn 1.516
_exptl_crystal_description block
_exptl_crystal_F_000 1616.00
_exptl_crystal_size_max 0.500
_exptl_crystal_size_mid 0.300
_exptl_crystal_size_min 0.200
_refine_diff_density_max 0.970
_refine_diff_density_min -1.070
_refine_ls_abs_structure_details 'Flack, H. D. (1983), Acta Cryst. A39, 876-881.  2734 Friedel Pairs'
_refine_ls_abs_structure_Flack 0.001(9)
_refine_ls_extinction_method none
_refine_ls_goodness_of_fit_ref 0.836
_refine_ls_hydrogen_treatment constr
_refine_ls_number_parameters 398
_refine_ls_number_reflns 6455
_refine_ls_number_restraints 0
_refine_ls_R_factor_gt 0.0529
_refine_ls_shift/su_max 0.002
_refine_ls_structure_factor_coef Fsqd
_refine_ls_weighting_details 'w = 1/[\s^2^(Fo^2^)+(0.1000P)^2^+0.0000P] where P=(Fo^2^+2Fc^2^)/3'
_refine_ls_weighting_scheme calc
_refine_ls_wR_factor_ref 0.1455
_reflns_number_gt 5488
_reflns_number_total 6455
_reflns_threshold_expression F^2^>2.0\s(F^2^)
_cod_data_source_file ja211069f_si_001.cif
_cod_data_source_block 1526
_cod_original_cell_volume 3550.93(16)
_cod_database_code 4117320

loop_
_symmetry_equiv_pos_site_id
_symmetry_equiv_pos_as_xyz
1 +X,+Y,+Z
2 1/2+X,1/2-Y,-Z
3 -X,1/2+Y,1/2-Z
4 1/2-X,-Y,1/2+Z

loop_
_atom_site_label
_atom_site_type_symbol
_atom_site_fract_x
_atom_site_fract_y
_atom_site_fract_z
_atom_site_U_iso_or_equiv
_atom_site_adp_type
_atom_site_occupancy
_atom_site_symmetry_multiplicity
_atom_site_calc_flag
_atom_site_refinement_flags
I1 I 0.69430(7) 0.49687(3) 0.738210(11) 0.03169(16) Uani 1.0 4 d .
I2 I 0.74151(7) -0.04391(4) 0.515616(11) 0.03483(16) Uani 1.0 4 d .
O3 O 0.8232(8) 0.7304(4) 0.65535(13) 0.0280(12) Uani 1.0 4 d .
O22 O 0.6210(9) 0.2339(4) 0.58883(16) 0.0422(15) Uani 1.0 4 d .
N4 N 0.5980(9) 0.0757(4) 0.58769(15) 0.0220(13) Uani 1.0 4 d .
N5 N 0.8405(9) 0.5722(4) 0.65820(14) 0.0188(13) Uani 1.0 4 d .
C6 C 1.0079(12) 0.3644(5) 0.71291(19) 0.0264(17) Uani 1.0 4 d .
C7 C 0.4881(10) -0.0084(5) 0.58369(16) 0.0162(13) Uani 1.0 4 d .
C8 C 0.5227(11) -0.0719(5) 0.55503(18) 0.0228(16) Uani 1.0 4 d .
C9 C 0.9030(10) 0.4424(4) 0.70202(17) 0.0190(15) Uani 1.0 4 d .
C10 C 0.2625(13) -0.1703(5) 0.57425(18) 0.0287(18) Uani 1.0 4 d .
C11 C 0.9149(11) 0.6607(5) 0.66436(17) 0.0195(15) Uani 1.0 4 d .
C12 C 0.6671(12) 0.6256(5) 0.57683(18) 0.0254(17) Uani 1.0 4 d .
C13 C 0.2266(11) -0.1087(5) 0.60370(17) 0.0205(15) Uani 1.0 4 d .
C14 C 0.3428(12) 0.1674(5) 0.56108(18) 0.0268(18) Uani 1.0 4 d .
C16 C 0.6525(11) 0.4583(5) 0.58542(19) 0.0231(16) Uani 1.0 4 d .
C17 C 0.6715(11) 0.4448(6) 0.54740(19) 0.0288(17) Uani 1.0 4 d .
C18 C 1.0861(11) 0.4516(5) 0.64509(17) 0.0227(15) Uani 1.0 4 d .
C19 C 0.3381(10) -0.0274(5) 0.60876(16) 0.0158(14) Uani 1.0 4 d .
C20 C 1.1928(11) 0.7471(5) 0.68821(18) 0.0223(16) Uani 1.0 4 d .
C21 C 1.1095(12) 0.6652(5) 0.68126(18) 0.0261(18) Uani 1.0 4 d .
C23 C 0.7899(11) 0.0668(5) 0.60466(18) 0.0243(16) Uani 1.0 4 d .
C24 C 0.2968(12) 0.0377(6) 0.64140(18) 0.0299(17) Uani 1.0 4 d .
C25 C 0.2557(13) 0.2476(5) 0.55426(19) 0.0319(18) Uani 1.0 4 d .
C26 C 0.7917(12) 0.1340(5) 0.6698(2) 0.0295(18) Uani 1.0 4 d .
C27 C 0.5274(12) 0.1626(5) 0.58034(19) 0.0243(17) Uani 1.0 4 d .
C28 C 0.6532(10) 0.5475(5) 0.60045(17) 0.0181(14) Uani 1.0 4 d .
C29 C 0.7861(11) 0.0545(5) 0.64649(18) 0.0229(16) Uani 1.0 4 d .
C30 C 0.9423(10) 0.4872(5) 0.66822(17) 0.0193(15) Uani 1.0 4 d .
C31 C 0.4157(12) -0.1531(5) 0.55029(19) 0.0246(17) Uani 1.0 4 d .
C32 C 1.1347(10) 0.4986(6) 0.60818(19) 0.0300(16) Uani 1.0 4 d .
C33 C 0.7737(12) 0.0327(6) 0.7237(2) 0.0320(18) Uani 1.0 4 d .
C34 C 0.7822(13) 0.1224(6) 0.7080(2) 0.035(2) Uani 1.0 4 d .
C35 C 0.7781(11) -0.0345(5) 0.66216(18) 0.0256(16) Uani 1.0 4 d .
C36 C 1.1868(12) 0.3728(5) 0.65641(19) 0.0277(18) Uani 1.0 4 d .
C37 C 0.7706(11) -0.0443(5) 0.70041(19) 0.0291(16) Uani 1.0 4 d .
C38 C 1.3918(12) 0.7606(5) 0.7029(2) 0.0319(19) Uani 1.0 4 d .
C39 C 0.6833(12) 0.6114(6) 0.53869(18) 0.0300(18) Uani 1.0 4 d .
C40 C 1.2739(15) 0.2453(5) 0.7030(3) 0.047(3) Uani 1.0 4 d .
C41 C 1.1518(13) 0.3286(5) 0.6905(2) 0.0303(19) Uani 1.0 4 d .
C42 C 0.6874(11) 0.5218(6) 0.52415(18) 0.0268(17) Uani 1.0 4 d .
C43 C 0.1404(14) -0.2557(5) 0.5687(3) 0.041(3) Uani 1.0 4 d .
C45 C 0.0666(14) 0.2612(6) 0.5348(3) 0.049(3) Uani 1.0 4 d .
C46 C 0.6462(11) 0.5624(5) 0.64260(18) 0.0236(16) Uani 1.0 4 d .
H6 H 0.9804 0.3351 0.7361 0.0317 Uiso 1.0 4 calc R
H12 H 0.6654 0.6875 0.5868 0.0305 Uiso 1.0 4 calc R
H13 H 0.1251 -0.1220 0.6206 0.0246 Uiso 1.0 4 calc R
H14 H 0.2836 0.1106 0.5532 0.0322 Uiso 1.0 4 calc R
H16 H 0.6388 0.4054 0.6014 0.0278 Uiso 1.0 4 calc R
H17 H 0.6736 0.3830 0.5374 0.0345 Uiso 1.0 4 calc R
H20 H 1.1195 0.8021 0.6834 0.0268 Uiso 1.0 4 calc R
H21 H 1.1752 0.6086 0.6872 0.0313 Uiso 1.0 4 calc R
H23A H 0.8658 0.1236 0.5986 0.0292 Uiso 1.0 4 calc R
H23B H 0.8562 0.0121 0.5934 0.0292 Uiso 1.0 4 calc R
H24A H 0.3122 0.0030 0.6648 0.0359 Uiso 1.0 4 calc R
H24B H 0.1647 0.0613 0.6395 0.0359 Uiso 1.0 4 calc R
H24C H 0.3867 0.0906 0.6409 0.0359 Uiso 1.0 4 calc R
H25 H 0.3193 0.3029 0.5625 0.0383 Uiso 1.0 4 calc R
H26 H 0.8020 0.1952 0.6594 0.0355 Uiso 1.0 4 calc R
H31 H 0.4464 -0.1963 0.5310 0.0295 Uiso 1.0 4 calc R
H32A H 1.1765 0.5634 0.6128 0.0359 Uiso 1.0 4 calc R
H32B H 1.0206 0.4990 0.5922 0.0359 Uiso 1.0 4 calc R
H32C H 1.2383 0.4638 0.5959 0.0359 Uiso 1.0 4 calc R
H33 H 0.7701 0.0249 0.7500 0.0384 Uiso 1.0 4 calc R
H34 H 0.7814 0.1761 0.7237 0.0414 Uiso 1.0 4 calc R
H35 H 0.7778 -0.0885 0.6466 0.0307 Uiso 1.0 4 calc R
H36 H 1.2832 0.3479 0.6405 0.0333 Uiso 1.0 4 calc R
H37 H 0.7632 -0.1055 0.7109 0.0349 Uiso 1.0 4 calc R
H38A H 1.4846 0.7328 0.6856 0.0382 Uiso 1.0 4 calc R
H38B H 1.4031 0.7300 0.7273 0.0382 Uiso 1.0 4 calc R
H38C H 1.4181 0.8279 0.7056 0.0382 Uiso 1.0 4 calc R
H39 H 0.6917 0.6640 0.5225 0.0359 Uiso 1.0 4 calc R
H40A H 1.4084 0.2651 0.7053 0.0558 Uiso 1.0 4 calc R
H40B H 1.2642 0.1948 0.6846 0.0558 Uiso 1.0 4 calc R
H40C H 1.2276 0.2226 0.7272 0.0558 Uiso 1.0 4 calc R
H42 H 0.7012 0.5129 0.4980 0.0321 Uiso 1.0 4 calc R
H43A H 0.2147 -0.3038 0.5554 0.0491 Uiso 1.0 4 calc R
H43B H 0.0267 -0.2391 0.5539 0.0491 Uiso 1.0 4 calc R
H43C H 0.0998 -0.2803 0.5929 0.0491 Uiso 1.0 4 calc R
H45A H -0.0348 0.2284 0.5487 0.0585 Uiso 1.0 4 calc R
H45B H 0.0745 0.2356 0.5095 0.0585 Uiso 1.0 4 calc R
H45C H 0.0365 0.3284 0.5336 0.0585 Uiso 1.0 4 calc R
H46A H 0.5707 0.6197 0.6482 0.0283 Uiso 1.0 4 calc R
H46B H 0.5809 0.5083 0.6545 0.0283 Uiso 1.0 4 calc R

loop_
_atom_site_aniso_label
_atom_site_aniso_U_11
_atom_site_aniso_U_22
_atom_site_aniso_U_33
_atom_site_aniso_U_12
_atom_site_aniso_U_13
_atom_site_aniso_U_23
I1 0.0479(4) 0.0243(3) 0.0229(3) 0.0049(3) 0.00760(19) 0.0031(2)
I2 0.0415(4) 0.0398(3) 0.0232(3) -0.0041(3) 0.0122(3) -0.00491(18)
O3 0.033(4) 0.014(3) 0.037(3) 0.005(3) -0.008(3) 0.000(2)
O22 0.049(4) 0.014(3) 0.063(4) -0.010(3) -0.017(3) -0.001(3)
N4 0.027(4) 0.018(3) 0.021(3) -0.002(3) 0.003(3) -0.003(3)
N5 0.023(4) 0.009(3) 0.024(3) -0.002(3) -0.002(3) -0.002(2)
C6 0.043(5) 0.009(4) 0.028(4) -0.000(4) -0.013(4) 0.006(3)
C7 0.025(4) 0.006(3) 0.018(3) 0.000(3) -0.004(3) -0.002(3)
C8 0.026(5) 0.020(4) 0.022(4) 0.002(3) 0.000(3) 0.000(3)
C9 0.022(4) 0.008(3) 0.026(4) -0.002(3) 0.004(3) 0.002(3)
C10 0.047(6) 0.015(4) 0.024(4) -0.008(4) -0.001(4) 0.000(3)
C11 0.027(5) 0.012(4) 0.020(4) 0.000(3) 0.003(3) 0.002(3)
C12 0.036(5) 0.013(4) 0.028(4) 0.003(4) -0.002(4) 0.001(3)
C13 0.023(4) 0.017(4) 0.022(3) -0.000(3) 0.002(3) 0.005(3)
C14 0.038(5) 0.017(4) 0.026(4) 0.003(4) -0.006(4) -0.002(3)
C16 0.026(5) 0.010(3) 0.033(4) 0.001(3) -0.008(3) -0.003(3)
C17 0.027(5) 0.026(4) 0.033(4) 0.005(4) -0.005(4) -0.011(3)
C18 0.029(4) 0.020(4) 0.020(4) -0.003(4) -0.003(3) -0.004(3)
C19 0.015(4) 0.013(3) 0.020(3) 0.002(3) -0.005(3) 0.000(3)
C20 0.029(5) 0.013(4) 0.024(4) -0.002(4) 0.001(4) -0.004(3)
C21 0.042(5) 0.014(4) 0.023(4) 0.005(4) -0.006(4) 0.004(3)
C23 0.025(5) 0.017(4) 0.031(4) 0.001(3) -0.002(4) 0.001(3)
C24 0.027(5) 0.036(5) 0.027(4) -0.003(4) 0.005(4) -0.012(4)
C25 0.045(6) 0.021(4) 0.030(4) 0.003(4) 0.000(4) 0.003(3)
C26 0.034(5) 0.016(4) 0.039(4) 0.002(4) -0.004(4) -0.005(3)
C27 0.036(5) 0.008(4) 0.029(4) 0.002(4) -0.003(4) 0.001(3)
C28 0.020(4) 0.011(3) 0.023(4) -0.002(3) -0.001(3) 0.002(3)
C29 0.026(5) 0.014(4) 0.028(4) -0.002(4) -0.003(3) -0.005(3)
C30 0.027(4) 0.006(3) 0.025(4) 0.004(3) -0.001(3) 0.000(3)
C31 0.040(5) 0.010(4) 0.023(4) -0.001(4) -0.005(4) -0.005(3)
C32 0.027(5) 0.026(4) 0.037(4) -0.004(4) 0.003(4) -0.001(4)
C33 0.024(5) 0.039(5) 0.033(4) -0.005(4) 0.002(4) 0.009(4)
C34 0.039(6) 0.032(5) 0.033(4) 0.004(4) -0.001(4) -0.015(4)
C35 0.021(4) 0.022(4) 0.034(4) 0.001(4) -0.007(3) 0.006(3)
C36 0.036(5) 0.015(4) 0.032(4) 0.008(4) -0.004(4) -0.006(3)
C37 0.026(5) 0.026(4) 0.036(4) 0.001(4) -0.003(4) 0.004(3)
C38 0.038(5) 0.021(4) 0.037(5) -0.004(4) 0.003(4) -0.014(4)
C39 0.034(5) 0.031(4) 0.025(4) 0.006(4) -0.002(4) 0.009(3)
C40 0.061(7) 0.023(4) 0.055(5) 0.012(5) -0.020(5) 0.000(4)
C41 0.043(6) 0.008(4) 0.040(5) -0.005(4) -0.016(4) -0.004(3)
C42 0.023(4) 0.035(5) 0.023(4) 0.004(4) -0.008(3) -0.003(3)
C43 0.062(7) 0.021(4) 0.040(5) -0.008(5) 0.003(5) -0.005(4)
C45 0.051(7) 0.037(6) 0.058(6) 0.012(5) -0.008(5) 0.012(5)
C46 0.024(5) 0.022(4) 0.024(4) -0.001(3) 0.004(3) -0.001(3)

loop_
_atom_type_symbol
_atom_type_description
_atom_type_scat_dispersion_real
_atom_type_scat_dispersion_imag
_atom_type_scat_source
C C 0.0181 0.0091
;
International Tables for Crystallography
(1992, Vol. C, Tables 4.2.6.8 and 6.1.1.4)
;
H H 0.0000 0.0000
;
International Tables for Crystallography
(1992, Vol. C, Table 6.1.1.4)
;
N N 0.0311 0.0180
;
International Tables for Crystallography
(1992, Vol. C, Tables 4.2.6.8 and 6.1.1.4)
;
I I -0.3257 6.8362
;
International Tables for Crystallography
(1992, Vol. C, Tables 4.2.6.8 and 6.1.1.4)
;
O O 0.0492 0.0322
;
International Tables for Crystallography
(1992, Vol. C, Tables 4.2.6.8 and 6.1.1.4)
;

loop_
_geom_angle_atom_site_label_1
_geom_angle_atom_site_label_2
_geom_angle_atom_site_label_3
_geom_angle
_geom_angle_publ_flag
C7 N4 C23 117.0(6) yes
C7 N4 C27 123.4(6) yes
C23 N4 C27 119.2(6) yes
C11 N5 C30 122.6(6) yes
C11 N5 C46 119.6(6) yes
C30 N5 C46 117.7(6) yes
C9 C6 C41 120.9(7) yes
N4 C7 C8 121.8(6) yes
N4 C7 C19 119.6(6) yes
C8 C7 C19 118.6(6) yes
I2 C8 C7 119.8(5) yes
I2 C8 C31 117.5(5) yes
C7 C8 C31 122.7(7) yes
I1 C9 C6 119.1(5) yes
I1 C9 C30 120.4(5) yes
C6 C9 C30 120.5(7) yes
C13 C10 C31 119.7(7) yes
C13 C10 C43 120.7(7) yes
C31 C10 C43 119.6(7) yes
O3 C11 N5 120.2(7) yes
O3 C11 C21 123.3(6) yes
N5 C11 C21 116.6(6) yes
C28 C12 C39 119.1(7) yes
C10 C13 C19 121.1(7) yes
C25 C14 C27 122.3(7) yes
C17 C16 C28 120.8(7) yes
C16 C17 C42 119.6(7) yes
C30 C18 C32 121.2(6) yes
C30 C18 C36 118.9(6) yes
C32 C18 C36 120.0(7) yes
C7 C19 C13 119.1(6) yes
C7 C19 C24 121.1(6) yes
C13 C19 C24 119.8(6) yes
C21 C20 C38 125.8(7) yes
C11 C21 C20 120.9(7) yes
N4 C23 C29 113.9(6) yes
C14 C25 C45 127.0(8) yes
C29 C26 C34 119.6(7) yes
O22 C27 N4 120.5(7) yes
O22 C27 C14 122.5(7) yes
N4 C27 C14 117.0(6) yes
C12 C28 C16 119.6(6) yes
C12 C28 C46 119.4(6) yes
C16 C28 C46 121.0(6) yes
C23 C29 C26 119.9(6) yes
C23 C29 C35 120.6(6) yes
C26 C29 C35 119.5(6) yes
N5 C30 C9 120.1(6) yes
N5 C30 C18 120.4(6) yes
C9 C30 C18 119.4(6) yes
C8 C31 C10 118.8(7) yes
C34 C33 C37 118.9(7) yes
C26 C34 C33 120.7(7) yes
C29 C35 C37 119.8(7) yes
C18 C36 C41 122.3(7) yes
C33 C37 C35 121.4(7) yes
C12 C39 C42 120.6(7) yes
C6 C41 C36 118.0(7) yes
C6 C41 C40 121.3(7) yes
C36 C41 C40 120.7(8) yes
C17 C42 C39 120.2(7) yes
N5 C46 C28 111.2(6) yes
C9 C6 H6 119.554 no
C41 C6 H6 119.555 no
C28 C12 H12 120.426 no
C39 C12 H12 120.436 no
C10 C13 H13 119.458 no
C19 C13 H13 119.446 no
C25 C14 H14 118.843 no
C27 C14 H14 118.835 no
C17 C16 H16 119.573 no
C28 C16 H16 119.578 no
C16 C17 H17 120.231 no
C42 C17 H17 120.202 no
C21 C20 H20 117.106 no
C38 C20 H20 117.093 no
C11 C21 H21 119.549 no
C20 C21 H21 119.563 no
N4 C23 H23A 108.783 no
N4 C23 H23B 108.777 no
C29 C23 H23A 108.766 no
C29 C23 H23B 108.772 no
H23A C23 H23B 107.667 no
C19 C24 H24A 109.477 no
C19 C24 H24B 109.468 no
C19 C24 H24C 109.461 no
H24A C24 H24B 109.470 no
H24A C24 H24C 109.483 no
H24B C24 H24C 109.467 no
C14 C25 H25 116.482 no
C45 C25 H25 116.484 no
C29 C26 H26 120.223 no
C34 C26 H26 120.226 no
C8 C31 H31 120.574 no
C10 C31 H31 120.584 no
C18 C32 H32A 109.474 no
C18 C32 H32B 109.464 no
C18 C32 H32C 109.463 no
H32A C32 H32B 109.461 no
H32A C32 H32C 109.475 no
H32B C32 H32C 109.490 no
C34 C33 H33 120.543 no
C37 C33 H33 120.546 no
C26 C34 H34 119.635 no
C33 C34 H34 119.634 no
C29 C35 H35 120.090 no
C37 C35 H35 120.067 no
C18 C36 H36 118.868 no
C41 C36 H36 118.863 no
C33 C37 H37 119.297 no
C35 C37 H37 119.312 no
C20 C38 H38A 109.456 no
C20 C38 H38B 109.477 no
C20 C38 H38C 109.472 no
H38A C38 H38B 109.468 no
H38A C38 H38C 109.470 no
H38B C38 H38C 109.484 no
C12 C39 H39 119.686 no
C42 C39 H39 119.692 no
C41 C40 H40A 109.472 no
C41 C40 H40B 109.474 no
C41 C40 H40C 109.465 no
H40A C40 H40B 109.474 no
H40A C40 H40C 109.467 no
H40B C40 H40C 109.475 no
C17 C42 H42 119.890 no
C39 C42 H42 119.895 no
C10 C43 H43A 109.467 no
C10 C43 H43B 109.464 no
C10 C43 H43C 109.486 no
H43A C43 H43B 109.468 no
H43A C43 H43C 109.471 no
H43B C43 H43C 109.472 no
C25 C45 H45A 109.471 no
C25 C45 H45B 109.475 no
C25 C45 H45C 109.478 no
H45A C45 H45B 109.470 no
H45A C45 H45C 109.473 no
H45B C45 H45C 109.461 no
N5 C46 H46A 109.391 no
N5 C46 H46B 109.398 no
C28 C46 H46A 109.406 no
C28 C46 H46B 109.395 no
H46A C46 H46B 108.010 no

loop_
_geom_bond_atom_site_label_1
_geom_bond_atom_site_label_2
_geom_bond_distance
_geom_bond_publ_flag
I1 C9 2.096(7) yes
I2 C8 2.115(7) yes
O3 C11 1.222(9) yes
O22 C27 1.244(9) yes
N4 C7 1.427(9) yes
N4 C23 1.472(10) yes
N4 C27 1.355(9) yes
N5 C11 1.379(9) yes
N5 C30 1.448(9) yes
N5 C46 1.469(10) yes
C6 C9 1.385(10) yes
C6 C41 1.381(11) yes
C7 C8 1.390(9) yes
C7 C19 1.404(9) yes
C8 C31 1.385(10) yes
C9 C30 1.397(9) yes
C10 C13 1.395(9) yes
C10 C31 1.391(11) yes
C10 C43 1.497(11) yes
C11 C21 1.485(11) yes
C12 C28 1.401(10) yes
C12 C39 1.388(10) yes
C13 C19 1.404(9) yes
C14 C25 1.314(11) yes
C14 C27 1.459(11) yes
C16 C17 1.384(10) yes
C16 C28 1.379(10) yes
C17 C42 1.381(10) yes
C18 C30 1.395(10) yes
C18 C32 1.522(10) yes
C18 C36 1.382(10) yes
C19 C24 1.520(9) yes
C20 C21 1.325(10) yes
C20 C38 1.494(11) yes
C23 C29 1.512(10) yes
C25 C45 1.501(13) yes
C26 C29 1.408(10) yes
C26 C34 1.380(11) yes
C28 C46 1.528(9) yes
C29 C35 1.386(10) yes
C33 C34 1.397(11) yes
C33 C37 1.378(11) yes
C35 C37 1.381(10) yes
C36 C41 1.398(10) yes
C39 C42 1.378(11) yes
C40 C41 1.525(12) yes
C6 H6 0.950 no
C12 H12 0.950 no
C13 H13 0.950 no
C14 H14 0.950 no
C16 H16 0.950 no
C17 H17 0.950 no
C20 H20 0.950 no
C21 H21 0.950 no
C23 H23A 0.990 no
C23 H23B 0.990 no
C24 H24A 0.980 no
C24 H24B 0.980 no
C24 H24C 0.980 no
C25 H25 0.950 no
C26 H26 0.950 no
C31 H31 0.950 no
C32 H32A 0.980 no
C32 H32B 0.980 no
C32 H32C 0.980 no
C33 H33 0.950 no
C34 H34 0.950 no
C35 H35 0.950 no
C36 H36 0.950 no
C37 H37 0.950 no
C38 H38A 0.980 no
C38 H38B 0.980 no
C38 H38C 0.980 no
C39 H39 0.950 no
C40 H40A 0.980 no
C40 H40B 0.980 no
C40 H40C 0.980 no
C42 H42 0.950 no
C43 H43A 0.980 no
C43 H43B 0.980 no
C43 H43C 0.980 no
C45 H45A 0.980 no
C45 H45B 0.980 no
C45 H45C 0.980 no
C46 H46A 0.990 no
C46 H46B 0.990 no

loop_
_geom_contact_atom_site_label_1
_geom_contact_atom_site_label_2
_geom_contact_distance
_geom_contact_publ_flag
_geom_contact_site_symmetry_2
I1 N5 3.229(6) no .
I1 C46 3.572(7) no .
I2 N4 3.254(6) no .
I2 C23 3.579(7) no .
O3 C12 3.368(9) no .
O3 C20 2.838(10) no .
O3 C28 3.472(8) no .
O3 C30 3.588(8) no .
O3 C46 2.727(9) no .
O22 C7 3.574(8) no .
O22 C23 2.712(9) no .
O22 C25 2.834(11) no .
O22 C26 3.448(10) no .
O22 C29 3.481(9) no .
N4 C24 2.898(10) no .
N4 C26 3.346(10) no .
N4 C35 3.342(9) no .
N5 C12 3.250(9) no .
N5 C16 3.341(9) no .
N5 C32 2.917(9) no .
C6 C18 2.785(10) no .
C7 C10 2.807(10) no .
C7 C14 2.817(10) no .
C7 C29 3.190(10) no .
C7 C35 3.484(9) no .
C8 C13 2.751(10) no .
C8 C23 3.243(10) no .
C8 C27 3.457(10) no .
C9 C11 3.388(9) no .
C9 C21 3.558(10) no .
C9 C36 2.749(10) no .
C9 C46 3.263(10) no .
C11 C18 3.279(10) no .
C11 C28 3.342(10) no .
C11 C32 3.423(10) no .
C12 C17 2.781(10) no .
C14 C19 3.258(9) no .
C14 C24 3.438(10) no .
C16 C32 3.499(10) no .
C16 C39 2.758(10) no .
C18 C21 3.309(10) no .
C18 C46 3.442(11) no .
C19 C23 3.419(10) no .
C19 C27 3.175(9) no .
C19 C29 3.591(10) no .
C19 C31 2.809(9) no .
C21 C30 2.826(10) no .
C21 C32 3.539(10) no .
C24 C27 3.246(10) no .
C24 C29 3.416(11) no .
C24 C35 3.579(11) no .
C26 C37 2.768(10) no .
C27 C29 3.352(10) no .
C28 C30 3.270(9) no .
C28 C32 3.431(10) no .
C28 C42 2.773(9) no .
C29 C33 2.789(10) no .
C30 C41 2.803(10) no .
C34 C35 2.773(11) no .
I1 C33 3.567(8) no 3_656
I2 C42 3.428(7) no 2_556
O3 C35 3.369(9) no 1_565
O3 C38 3.479(10) no 1_455
O22 C16 3.202(9) no .
O22 C17 3.367(9) no .
C16 O22 3.202(9) no .
C17 O22 3.367(9) no .
C24 C29 3.564(11) no 1_455
C29 C24 3.564(11) no 1_655
C33 I1 3.567(8) no 3_646
C35 O3 3.369(9) no 1_545
C38 O3 3.479(10) no 1_655
C42 I2 3.428(7) no 2_456
I1 H6 3.0431 no .
I1 H46B 3.1119 no .
I2 H23B 3.0120 no .
I2 H31 3.0358 no .
O3 H12 2.7629 no .
O3 H20 2.5095 no .
O3 H21 3.2092 no .
O3 H46A 2.3732 no .
O3 H46B 3.5813 no .
O22 H14 3.1965 no .
O22 H23A 2.3420 no .
O22 H23B 3.5584 no .
O22 H24C 3.2095 no .
O22 H25 2.5012 no .
O22 H26 2.8825 no .
N4 H14 2.5609 no .
N4 H24A 3.5612 no .
N4 H24B 3.5473 no .
N4 H24C 2.4184 no .
N4 H26 3.3956 no .
N4 H35 3.3911 no .
N5 H12 3.2769 no .
N5 H16 3.4297 no .
N5 H21 2.6015 no .
N5 H32A 2.8524 no .
N5 H32B 2.8763 no .
C6 H36 3.2378 no .
C6 H40A 3.1351 no .
C6 H40B 3.1682 no .
C6 H40C 2.5819 no .
C7 H13 3.2771 no .
C7 H14 2.4674 no .
C7 H23A 3.2731 no .
C7 H23B 2.6000 no .
C7 H24A 3.1620 no .
C7 H24B 3.1714 no .
C7 H24C 2.5880 no .
C7 H31 3.2872 no .
C7 H35 3.2343 no .
C8 H14 3.0839 no .
C8 H23B 2.9505 no .
C9 H21 3.0750 no .
C9 H46B 2.9680 no .
C11 H12 3.3025 no .
C11 H20 2.5569 no .
C11 H32A 2.9422 no .
C11 H32B 3.5423 no .
C11 H46A 2.5311 no .
C11 H46B 3.1972 no .
C12 H16 3.2603 no .
C12 H32B 3.0968 no .
C12 H42 3.2592 no .
C12 H46A 2.6492 no .
C12 H46B 3.3027 no .
C13 H24A 2.7725 no .
C13 H24B 2.7723 no .
C13 H24C 3.3263 no .
C13 H31 3.2707 no .
C13 H43A 3.2736 no .
C13 H43B 2.9265 no .
C13 H43C 2.6244 no .
C14 H24B 3.4273 no .
C14 H24C 3.0809 no .
C14 H45A 2.8011 no .
C14 H45B 2.8011 no .
C14 H45C 3.2793 no .
C16 H12 3.2622 no .
C16 H32B 2.6355 no .
C16 H42 3.2484 no .
C16 H46A 3.2670 no .
C16 H46B 2.6258 no .
C17 H32B 3.0114 no .
C17 H39 3.2477 no .
C18 H16 3.5450 no .
C18 H21 2.7668 no .
C19 H14 2.8242 no .
C19 H35 3.4574 no .
C21 H32A 2.8913 no .
C21 H38A 2.7840 no .
C21 H38B 2.7840 no .
C21 H38C 3.2756 no .
C23 H24C 3.1088 no .
C23 H26 2.6849 no .
C23 H35 2.6755 no .
C24 H13 2.6719 no .
C24 H14 3.3329 no .
C26 H23A 2.6129 no .
C26 H23B 3.2760 no .
C26 H24C 3.0645 no .
C26 H33 3.2708 no .
C26 H35 3.2753 no .
C27 H23A 2.5049 no .
C27 H23B 3.1671 no .
C27 H24B 3.5992 no .
C27 H24C 2.5937 no .
C27 H25 2.5473 no .
C27 H26 3.4523 no .
C28 H17 3.2588 no .
C28 H32B 2.6629 no .
C28 H39 3.2646 no .
C29 H24A 3.4397 no .
C29 H24C 2.8314 no .
C29 H34 3.2678 no .
C29 H37 3.2491 no .
C30 H6 3.2689 no .
C30 H16 3.4010 no .
C30 H21 2.4634 no .
C30 H32A 2.7909 no .
C30 H32B 2.7888 no .
C30 H32C 3.3303 no .
C30 H36 3.2462 no .
C30 H46A 3.2783 no .
C30 H46B 2.5789 no .
C31 H13 3.2634 no .
C31 H43A 2.5671 no .
C31 H43B 2.9721 no .
C31 H43C 3.2317 no .
C32 H21 3.2500 no .
C32 H36 2.6467 no .
C33 H26 3.2710 no .
C33 H35 3.2589 no .
C34 H37 3.2476 no .
C35 H23A 3.2611 no .
C35 H23B 2.6115 no .
C35 H24A 3.2851 no .
C35 H24C 3.3404 no .
C35 H26 3.2730 no .
C35 H33 3.2627 no .
C36 H6 3.2447 no .
C36 H21 3.5318 no .
C36 H32A 3.1319 no .
C36 H32B 3.1427 no .
C36 H32C 2.5541 no .
C36 H40A 2.7943 no .
C36 H40B 2.7806 no .
C36 H40C 3.3320 no .
C37 H24A 3.5001 no .
C37 H34 3.2468 no .
C38 H21 2.6957 no .
C39 H17 3.2504 no .
C39 H32B 3.4268 no .
C40 H6 2.6844 no .
C40 H36 2.6793 no .
C42 H12 3.2611 no .
C42 H16 3.2459 no .
C42 H32B 3.3812 no .
C43 H13 2.6665 no .
C43 H31 2.6593 no .
C45 H14 2.7016 no .
C46 H12 2.6826 no .
C46 H16 2.6802 no .
C46 H32B 3.2968 no .
H6 H40A 3.3270 no .
H6 H40B 3.3615 no .
H6 H40C 2.3701 no .
H12 H39 2.3401 no .
H12 H46A 2.4944 no .
H12 H46B 3.5695 no .
H13 H24A 2.7144 no .
H13 H24B 2.7080 no .
H13 H43A 3.5432 no .
H13 H43B 2.9950 no .
H13 H43C 2.4680 no .
H14 H24B 3.2833 no .
H14 H24C 3.2406 no .
H14 H25 2.7667 no .
H14 H45A 2.7812 no .
H14 H45B 2.7805 no .
H16 H17 2.3316 no .
H16 H32B 2.9884 no .
H16 H46A 3.5136 no .
H16 H46B 2.4369 no .
H17 H32B 3.5232 no .
H17 H42 2.3326 no .
H20 H21 2.7837 no .
H20 H38A 2.7252 no .
H20 H38B 2.7254 no .
H20 H38C 2.2544 no .
H21 H32A 2.7467 no .
H21 H38A 2.7842 no .
H21 H38B 2.7517 no .
H23A H26 2.4497 no .
H23A H35 3.5291 no .
H23B H26 3.5408 no .
H23B H35 2.4482 no .
H24A H35 3.5503 no .
H24C H26 3.3154 no .
H25 H45A 2.7260 no .
H25 H45B 2.7261 no .
H25 H45C 2.2526 no .
H26 H34 2.3282 no .
H31 H43A 2.3892 no .
H31 H43B 3.0931 no .
H31 H43C 3.4897 no .
H32A H36 3.3068 no .
H32B H36 3.3106 no .
H32C H36 2.3184 no .
H33 H34 2.3493 no .
H33 H37 2.3257 no .
H35 H37 2.3220 no .
H36 H40A 2.7513 no .
H36 H40B 2.6972 no .
H39 H42 2.3226 no .
I1 H24A 3.4826 no 3_656
I1 H33 3.2816 no 3_656
I1 H38C 3.2338 no 3_746
I1 H40C 3.4862 no 3_756
I2 H42 3.2637 no 2_556
I2 H43A 3.3513 no 2_546
O3 H13 3.2206 no 1_665
O3 H35 2.6145 no 1_565
O3 H37 3.0985 no 1_565
O3 H38A 2.5936 no 1_455
O3 H43C 2.9565 no 1_665
O22 H16 2.4835 no .
O22 H17 2.8366 no .
O22 H36 3.4031 no 1_455
O22 H45A 2.7952 no 1_655
O22 H45B 3.5716 no 2_556
N5 H38A 3.5081 no 1_455
C6 H26 3.3957 no .
C6 H33 3.0618 no 3_756
C6 H34 3.1318 no .
C6 H37 3.1928 no 3_756
C7 H42 3.5486 no 2_456
C8 H42 3.0551 no 2_456
C9 H33 3.0847 no 3_756
C10 H12 3.4859 no 1_545
C10 H39 3.5069 no 2_456
C10 H42 3.4536 no 2_456
C11 H38A 3.2536 no 1_455
C11 H43C 2.9885 no 1_665
C12 H31 3.3886 no 1_565
C12 H43A 3.3904 no 1_565
C12 H43B 3.2611 no 1_665
C12 H43C 3.3439 no 1_665
C13 H20 3.2170 no 1_445
C13 H23B 3.1183 no 1_455
C13 H35 3.4923 no 1_455
C14 H42 3.4722 no 2_456
C14 H45B 3.3049 no 2_556
C16 H25 3.3066 no .
C16 H32C 2.9056 no 1_455
C17 H25 3.2204 no .
C17 H32C 3.4891 no 1_455
C17 H45B 3.3490 no 2_556
C17 H45C 3.0708 no 1_655
C18 H46B 3.5503 no 1_655
C19 H23B 3.4419 no 1_455
C20 H6 3.2252 no 3_756
C20 H13 3.0951 no 1_665
C20 H34 3.3229 no 3_756
C20 H43C 3.5021 no 1_665
C20 H46A 3.5003 no 1_655
C21 H33 3.2833 no 3_756
C21 H34 3.4969 no 3_756
C21 H43C 3.2646 no 1_665
C21 H46A 3.4800 no 1_655
C23 H24B 2.8926 no 1_655
C23 H45A 3.2879 no 1_655
C24 H23A 3.5827 no 1_455
C24 H23B 3.5328 no 1_455
C24 H40B 2.7296 no 1_455
C25 H17 3.5396 no .
C25 H32C 3.4215 no 1_455
C25 H36 3.4129 no 1_455
C25 H45B 3.1958 no 2_556
C26 H24B 2.9971 no 1_655
C26 H40A 3.4935 no 1_455
C26 H40B 3.4385 no .
C27 H45A 3.3818 no 1_655
C27 H45B 3.5513 no 2_556
C28 H32A 3.3519 no 1_455
C28 H32C 3.1254 no 1_455
C29 H13 3.5672 no 1_655
C29 H24B 2.6462 no 1_655
C30 H33 3.5935 no 3_756
C31 H12 3.1430 no 1_545
C31 H39 3.3842 no 1_545
C31 H39 3.0445 no 2_456
C31 H42 3.0353 no 2_456
C32 H25 3.4770 no 1_655
C32 H43A 3.4338 no 1_665
C32 H43C 3.2021 no 1_665
C32 H46B 3.5220 no 1_655
C33 H6 3.5934 no 3_746
C33 H21 3.3963 no 3_746
C33 H38B 3.5337 no 3_746
C34 H6 3.4745 no .
C34 H38B 3.0654 no 3_746
C34 H40A 3.2991 no 1_455
C34 H40C 3.4786 no .
C35 H13 3.0976 no 1_655
C35 H20 3.4091 no 1_545
C35 H24B 3.1209 no 1_655
C35 H38C 3.5394 no 1_445
C36 H46B 3.3507 no 1_655
C37 H6 3.3368 no 3_746
C37 H20 3.3213 no 1_545
C37 H38C 3.0569 no 1_445
C38 H6 3.5509 no 3_756
C38 H34 3.1339 no 3_756
C38 H37 3.2218 no 1_665
C38 H40A 3.5735 no 3_856
C38 H46A 3.0708 no 1_655
C39 H31 3.2054 no 1_565
C39 H31 3.3258 no 2_556
C39 H43A 3.5264 no 1_565
C39 H43B 3.2441 no 1_665
C40 H24B 3.5536 no 1_655
C40 H24C 3.2300 no 1_655
C40 H38B 3.3677 no 3_846
C41 H26 3.2813 no .
C41 H33 3.5579 no 3_756
C41 H34 3.5723 no .
C42 H14 3.4211 no 2_556
C43 H12 3.4619 no 1_445
C43 H32A 3.0317 no 1_445
C43 H39 3.5393 no 2_456
C45 H17 3.2375 no 1_455
C45 H17 3.3880 no 2_456
C45 H23A 3.3188 no 1_455
C46 H32A 3.4375 no 1_455
C46 H32C 3.5815 no 1_455
C46 H38A 3.0856 no 1_455
H6 C20 3.2252 no 3_746
H6 C33 3.5934 no 3_756
H6 C34 3.4745 no .
H6 C37 3.3368 no 3_756
H6 C38 3.5509 no 3_746
H6 H20 3.0088 no 3_746
H6 H33 3.2484 no 3_756
H6 H34 2.6887 no .
H6 H37 2.7406 no 3_756
H6 H38B 3.3281 no 3_746
H6 H38C 3.4748 no 3_746
H12 C10 3.4859 no 1_565
H12 C31 3.1430 no 1_565
H12 C43 3.4619 no 1_665
H12 H31 3.0108 no 1_565
H12 H43A 3.3325 no 1_565
H12 H43B 2.9654 no 1_665
H12 H43C 3.0634 no 1_665
H13 O3 3.2206 no 1_445
H13 C20 3.0951 no 1_445
H13 C29 3.5672 no 1_455
H13 C35 3.0976 no 1_455
H13 H20 2.4995 no 1_445
H13 H23B 2.8438 no 1_455
H13 H35 2.6325 no 1_455
H14 C42 3.4211 no 2_456
H14 H17 3.3404 no 2_456
H14 H23A 3.3360 no 1_455
H14 H23B 3.5890 no 1_455
H14 H42 2.6079 no 2_456
H16 O22 2.4835 no .
H16 H25 3.0015 no .
H16 H32C 2.9130 no 1_455
H16 H36 2.9586 no 1_455
H17 O22 2.8366 no .
H17 C25 3.5396 no .
H17 C45 3.2375 no 1_655
H17 C45 3.3880 no 2_556
H17 H14 3.3404 no 2_556
H17 H25 2.8612 no .
H17 H45A 3.0195 no 1_655
H17 H45B 2.4809 no 2_556
H17 H45C 2.6438 no 1_655
H20 C13 3.2170 no 1_665
H20 C35 3.4091 no 1_565
H20 C37 3.3213 no 1_565
H20 H6 3.0088 no 3_756
H20 H13 2.4995 no 1_665
H20 H24A 3.2263 no 1_665
H20 H35 3.1318 no 1_565
H20 H37 2.9732 no 1_565
H20 H43C 3.4549 no 1_665
H21 C33 3.3963 no 3_756
H21 H33 2.5801 no 3_756
H21 H34 3.3531 no 3_756
H21 H46A 3.0890 no 1_655
H21 H46B 3.3719 no 1_655
H23A C24 3.5827 no 1_655
H23A C45 3.3188 no 1_655
H23A H14 3.3360 no 1_655
H23A H24B 2.6955 no 1_655
H23A H45A 2.4311 no 1_655
H23B C13 3.1183 no 1_655
H23B C19 3.4419 no 1_655
H23B C24 3.5328 no 1_655
H23B H13 2.8438 no 1_655
H23B H14 3.5890 no 1_655
H23B H24B 2.7980 no 1_655
H23B H45A 3.5527 no 1_655
H24A I1 3.4826 no 3_646
H24A H20 3.2263 no 1_445
H24A H38C 2.9810 no 1_445
H24A H40B 2.8391 no 1_455
H24B C23 2.8926 no 1_455
H24B C26 2.9971 no 1_455
H24B C29 2.6462 no 1_455
H24B C35 3.1209 no 1_455
H24B C40 3.5536 no 1_455
H24B H23A 2.6955 no 1_455
H24B H23B 2.7980 no 1_455
H24B H26 3.2408 no 1_455
H24B H35 3.4414 no 1_455
H24B H40B 2.5886 no 1_455
H24C C40 3.2300 no 1_455
H24C H40A 3.3961 no 1_455
H24C H40B 2.3195 no 1_455
H25 C16 3.3066 no .
H25 C17 3.2204 no .
H25 C32 3.4770 no 1_455
H25 H16 3.0015 no .
H25 H17 2.8612 no .
H25 H32C 2.6439 no 1_455
H25 H36 2.8812 no 1_455
H25 H45B 3.1833 no 2_556
H26 C6 3.3957 no .
H26 C41 3.2813 no .
H26 H24B 3.2408 no 1_655
H26 H40A 3.3457 no 1_455
H26 H40B 3.3390 no .
H31 C12 3.3886 no 1_545
H31 C39 3.2054 no 1_545
H31 C39 3.3258 no 2_456
H31 H12 3.0108 no 1_545
H31 H39 2.6371 no 1_545
H31 H39 2.6512 no 2_456
H31 H42 3.2866 no 2_456
H31 H43B 3.2330 no 2_546
H32A C28 3.3519 no 1_655
H32A C43 3.0317 no 1_665
H32A C46 3.4375 no 1_655
H32A H43A 2.8057 no 1_665
H32A H43C 2.3955 no 1_665
H32A H46A 3.1262 no 1_655
H32A H46B 3.2806 no 1_655
H32B H43A 3.3801 no 1_665
H32B H43C 3.1881 no 1_665
H32B H45C 3.2125 no 1_655
H32C C16 2.9056 no 1_655
H32C C17 3.4891 no 1_655
H32C C25 3.4215 no 1_655
H32C C28 3.1254 no 1_655
H32C C46 3.5815 no 1_655
H32C H16 2.9130 no 1_655
H32C H25 2.6439 no 1_655
H32C H45C 3.2668 no 1_655
H32C H46B 3.2401 no 1_655
H33 I1 3.2816 no 3_646
H33 C6 3.0618 no 3_746
H33 C9 3.0847 no 3_746
H33 C21 3.2833 no 3_746
H33 C30 3.5935 no 3_746
H33 C41 3.5579 no 3_746
H33 H6 3.2484 no 3_746
H33 H21 2.5801 no 3_746
H33 H38B 3.2606 no 3_746
H34 C6 3.1318 no .
H34 C20 3.3229 no 3_746
H34 C21 3.4969 no 3_746
H34 C38 3.1339 no 3_746
H34 C41 3.5723 no .
H34 H6 2.6887 no .
H34 H21 3.3531 no 3_746
H34 H38B 2.3072 no 3_746
H34 H40A 2.9608 no 1_455
H34 H40C 3.1749 no .
H35 O3 2.6145 no 1_545
H35 C13 3.4923 no 1_655
H35 H13 2.6325 no 1_655
H35 H20 3.1318 no 1_545
H35 H24B 3.4414 no 1_655
H35 H38A 3.5472 no 1_445
H35 H38C 3.4850 no 1_445
H36 O22 3.4031 no 1_655
H36 C25 3.4129 no 1_655
H36 H16 2.9586 no 1_655
H36 H25 2.8812 no 1_655
H36 H46B 3.1214 no 1_655
H37 O3 3.0985 no 1_545
H37 C6 3.1928 no 3_746
H37 C38 3.2218 no 1_445
H37 H6 2.7406 no 3_746
H37 H20 2.9732 no 1_545
H37 H38A 3.1419 no 1_445
H37 H38B 3.4773 no 1_445
H37 H38C 2.5865 no 1_445
H37 H40C 3.3039 no 3_746
H38A O3 2.5936 no 1_655
H38A N5 3.5081 no 1_655
H38A C11 3.2536 no 1_655
H38A C46 3.0856 no 1_655
H38A H35 3.5472 no 1_665
H38A H37 3.1419 no 1_665
H38A H46A 2.1796 no 1_655
H38A H46B 3.4491 no 1_655
H38B C33 3.5337 no 3_756
H38B C34 3.0654 no 3_756
H38B C40 3.3677 no 3_856
H38B H6 3.3281 no 3_756
H38B H33 3.2606 no 3_756
H38B H34 2.3072 no 3_756
H38B H37 3.4773 no 1_665
H38B H40A 2.7946 no 3_856
H38B H40C 3.0446 no 3_856
H38B H46A 3.4472 no 1_655
H38C I1 3.2338 no 3_756
H38C C35 3.5394 no 1_665
H38C C37 3.0569 no 1_665
H38C H6 3.4748 no 3_756
H38C H24A 2.9810 no 1_665
H38C H35 3.4850 no 1_665
H38C H37 2.5865 no 1_665
H38C H40A 3.5323 no 3_856
H39 C10 3.5069 no 2_556
H39 C31 3.3842 no 1_565
H39 C31 3.0445 no 2_556
H39 C43 3.5393 no 2_556
H39 H31 2.6371 no 1_565
H39 H31 2.6512 no 2_556
H39 H43A 3.5517 no 1_565
H39 H43A 3.4351 no 2_556
H39 H43B 2.9331 no 1_665
H39 H43B 3.1586 no 2_556
H40A C26 3.4935 no 1_655
H40A C34 3.2991 no 1_655
H40A C38 3.5735 no 3_846
H40A H24C 3.3961 no 1_655
H40A H26 3.3457 no 1_655
H40A H34 2.9608 no 1_655
H40A H38B 2.7946 no 3_846
H40A H38C 3.5323 no 3_846
H40B C24 2.7296 no 1_655
H40B C26 3.4385 no .
H40B H24A 2.8391 no 1_655
H40B H24B 2.5886 no 1_655
H40B H24C 2.3195 no 1_655
H40B H26 3.3390 no .
H40C I1 3.4862 no 3_746
H40C C34 3.4786 no .
H40C H34 3.1749 no .
H40C H37 3.3039 no 3_756
H40C H38B 3.0446 no 3_846
H42 I2 3.2637 no 2_456
H42 C7 3.5486 no 2_556
H42 C8 3.0551 no 2_556
H42 C10 3.4536 no 2_556
H42 C14 3.4722 no 2_556
H42 C31 3.0353 no 2_556
H42 H14 2.6079 no 2_556
H42 H31 3.2866 no 2_556
H43A I2 3.3513 no 2_446
H43A C12 3.3904 no 1_545
H43A C32 3.4338 no 1_445
H43A C39 3.5264 no 1_545
H43A H12 3.3325 no 1_545
H43A H32A 2.8057 no 1_445
H43A H32B 3.3801 no 1_445
H43A H39 3.5517 no 1_545
H43A H39 3.4351 no 2_456
H43B C12 3.2611 no 1_445
H43B C39 3.2441 no 1_445
H43B H12 2.9654 no 1_445
H43B H31 3.2330 no 2_446
H43B H39 2.9331 no 1_445
H43B H39 3.1586 no 2_456
H43C O3 2.9565 no 1_445
H43C C11 2.9885 no 1_445
H43C C12 3.3439 no 1_445
H43C C20 3.5021 no 1_445
H43C C21 3.2646 no 1_445
H43C C32 3.2021 no 1_445
H43C H12 3.0634 no 1_445
H43C H20 3.4549 no 1_445
H43C H32A 2.3955 no 1_445
H43C H32B 3.1881 no 1_445
H45A O22 2.7952 no 1_455
H45A C23 3.2879 no 1_455
H45A C27 3.3818 no 1_455
H45A H17 3.0195 no 1_455
H45A H23A 2.4311 no 1_455
H45A H23B 3.5527 no 1_455
H45A H45B 3.4658 no 2_456
H45B O22 3.5716 no 2_456
H45B C14 3.3049 no 2_456
H45B C17 3.3490 no 2_456
H45B C25 3.1958 no 2_456
H45B C27 3.5513 no 2_456
H45B H17 2.4809 no 2_456
H45B H25 3.1833 no 2_456
H45B H45A 3.4658 no 2_556
H45B H45B 3.5673 no 2_456
H45B H45B 3.5673 no 2_556
H45C C17 3.0708 no 1_455
H45C H17 2.6438 no 1_455
H45C H32B 3.2125 no 1_455
H45C H32C 3.2668 no 1_455
H46A C20 3.5003 no 1_455
H46A C21 3.4800 no 1_455
H46A C38 3.0708 no 1_455
H46A H21 3.0890 no 1_455
H46A H32A 3.1262 no 1_455
H46A H38A 2.1796 no 1_455
H46A H38B 3.4472 no 1_455
H46B C18 3.5503 no 1_455
H46B C32 3.5220 no 1_455
H46B C36 3.3507 no 1_455
H46B H21 3.3719 no 1_455
H46B H32A 3.2806 no 1_455
H46B H32C 3.2401 no 1_455
H46B H36 3.1214 no 1_455
H46B H38A 3.4491 no 1_455

loop_
_geom_torsion_atom_site_label_1
_geom_torsion_atom_site_label_2
_geom_torsion_atom_site_label_3
_geom_torsion_atom_site_label_4
_geom_torsion
_geom_torsion_publ_flag
C7 N4 C23 C29 -76.5(7) no
C23 N4 C7 C8 -78.9(7) no
C23 N4 C7 C19 102.5(7) no
C7 N4 C27 O22 170.7(6) no
C7 N4 C27 C14 -11.4(9) no
C27 N4 C7 C8 108.1(7) no
C27 N4 C7 C19 -70.5(8) no
C23 N4 C27 O22 -2.1(10) no
C23 N4 C27 C14 175.7(5) no
C27 N4 C23 C29 96.8(7) no
C11 N5 C30 C9 96.3(7) no
C11 N5 C30 C18 -80.9(8) no
C30 N5 C11 O3 179.9(5) no
C30 N5 C11 C21 1.3(8) no
C11 N5 C46 C28 96.8(7) no
C46 N5 C11 O3 -3.3(9) no
C46 N5 C11 C21 178.2(5) no
C30 N5 C46 C28 -86.3(6) no
C46 N5 C30 C9 -80.6(7) no
C46 N5 C30 C18 102.2(7) no
C9 C6 C41 C36 -0.7(11) no
C9 C6 C41 C40 177.3(6) no
C41 C6 C9 I1 -177.4(6) no
C41 C6 C9 C30 -0.7(11) no
N4 C7 C8 I2 -0.6(9) no
N4 C7 C8 C31 -178.9(6) no
N4 C7 C19 C13 177.7(5) no
N4 C7 C19 C24 -3.2(9) no
C8 C7 C19 C13 -1.0(9) no
C8 C7 C19 C24 178.1(5) no
C19 C7 C8 I2 178.1(5) no
C19 C7 C8 C31 -0.2(10) no
I2 C8 C31 C10 -175.7(4) no
C7 C8 C31 C10 2.6(11) no
I1 C9 C30 N5 0.7(8) no
I1 C9 C30 C18 177.9(4) no
C6 C9 C30 N5 -176.0(6) no
C6 C9 C30 C18 1.2(10) no
C13 C10 C31 C8 -3.7(11) no
C31 C10 C13 C19 2.5(10) no
C43 C10 C13 C19 -178.8(6) no
C43 C10 C31 C8 177.6(6) no
O3 C11 C21 C20 1.5(10) no
N5 C11 C21 C20 180.0(6) no
C28 C12 C39 C42 -0.5(12) no
C39 C12 C28 C16 -1.1(11) no
C39 C12 C28 C46 176.7(7) no
C10 C13 C19 C7 -0.1(10) no
C10 C13 C19 C24 -179.3(6) no
C25 C14 C27 O22 -5.9(11) no
C25 C14 C27 N4 176.3(7) no
C27 C14 C25 C45 -179.9(6) no
C17 C16 C28 C12 2.1(11) no
C17 C16 C28 C46 -175.7(6) no
C28 C16 C17 C42 -1.3(11) no
C16 C17 C42 C39 -0.3(11) no
C32 C18 C30 N5 -2.3(10) no
C32 C18 C30 C9 -179.5(6) no
C30 C18 C36 C41 -1.1(11) no
C36 C18 C30 N5 176.8(6) no
C36 C18 C30 C9 -0.3(10) no
C32 C18 C36 C41 178.1(6) no
C38 C20 C21 C11 -176.1(6) no
N4 C23 C29 C26 -90.0(7) no
N4 C23 C29 C35 90.3(8) no
C29 C26 C34 C33 2.2(12) no
C34 C26 C29 C23 178.0(7) no
C34 C26 C29 C35 -2.3(12) no
C12 C28 C46 N5 -84.0(8) no
C16 C28 C46 N5 93.9(8) no
C23 C29 C35 C37 -178.6(6) no
C26 C29 C35 C37 1.7(11) no
C34 C33 C37 C35 0.8(12) no
C37 C33 C34 C26 -1.4(12) no
C29 C35 C37 C33 -1.0(11) no
C18 C36 C41 C6 1.6(11) no
C18 C36 C41 C40 -176.4(6) no
C12 C39 C42 C17 1.3(12) no
